data_7007434
loop_
_publ_author_name
'Bresner, Christopher'
'Day, Joanna K.'
'Coombs, Natalie D.'
'Fallis, Ian A.'
'Aldridge, Simon'
'Coles, Simon J.'
'Hursthouse, Michael B.'

_publ_section_title
;
 Fluoride anion binding by cyclic boronic esters: influence of backbone
 chelate on receptor integrity.
;
_journal_issue 30
_journal_name_full 'Dalton transactions (Cambridge, England : 2003)'
_journal_page_first 3660
_journal_page_last 3667
_journal_paper_doi 10.1039/B605031J
_journal_year 2006
_chemical_formula_moiety 'C57 H67 B2 Fe O4'
_chemical_formula_sum 'C57 H67 B2 Fe O4'
_chemical_formula_weight 893.58
_chemical_name_common sa0524
_chemical_name_systematic
;
?
;
_space_group_IT_number 2
_symmetry_cell_setting triclinic
_symmetry_space_group_name_Hall '-P 1'
_symmetry_space_group_name_H-M 'P -1'
_atom_sites_solution_hydrogens geom
_atom_sites_solution_primary direct
_atom_sites_solution_secondary difmap
_audit_creation_method SHELXL-97
_cell_angle_alpha 89.514(2)
_cell_angle_beta 73.968(2)
_cell_angle_gamma 76.0250(10)
_cell_formula_units_Z 2
_cell_length_a 10.7685(3)
_cell_length_b 12.7505(4)
_cell_length_c 19.0095(6)
_cell_measurement_reflns_used 50564
_cell_measurement_temperature 150(2)
_cell_measurement_theta_max 27.485
_cell_measurement_theta_min 2.753
_cell_volume 2429.57(13)
_computing_cell_refinement 'HKL Scalepack (Otwinowski & Minor 1997)'
_computing_data_collection 'Collect (Nonius BV, 1997-2000)'
_computing_data_reduction 'HKL Denzo and Scalepack (Otwinowski & Minor 1999'
_computing_molecular_graphics 'Ortep-3 for Windows (Farrugia, 1999)'
_computing_publication_material 'WinGX publication routines (Farrugia, 1999)'
_computing_structure_refinement 'SHELXL-97 (Sheldrick, 1997)'
_computing_structure_solution 'Sir-92 (A.Altomare et al. 1992)'
_diffrn_ambient_temperature 150(2)
_diffrn_measured_fraction_theta_full 0.987
_diffrn_measured_fraction_theta_max 0.987
_diffrn_measurement_device_type KappaCCD
_diffrn_measurement_method CCD
_diffrn_radiation_monochromator graphite
_diffrn_radiation_source 'fine-focus sealed tube'
_diffrn_radiation_type MoK\a
_diffrn_radiation_wavelength 0.71073
_diffrn_reflns_av_R_equivalents 0.3243
_diffrn_reflns_av_sigmaI/netI 0.2431
_diffrn_reflns_limit_h_max 13
_diffrn_reflns_limit_h_min -13
_diffrn_reflns_limit_k_max 16
_diffrn_reflns_limit_k_min -16
_diffrn_reflns_limit_l_max 24
_diffrn_reflns_limit_l_min -23
_diffrn_reflns_number 37381
_diffrn_reflns_theta_full 27.21
_diffrn_reflns_theta_max 27.21
_diffrn_reflns_theta_min 2.74
_exptl_absorpt_coefficient_mu 0.356
_exptl_absorpt_correction_T_max 0.9551
_exptl_absorpt_correction_T_min 0.8764
_exptl_absorpt_correction_type multi-scan
_exptl_absorpt_process_details 'Sortav (Blessing, 1995)'
_exptl_crystal_colour orange
_exptl_crystal_density_diffrn 1.221
_exptl_crystal_density_method 'not measured'
_exptl_crystal_description 'irregular block'
_exptl_crystal_F_000 954
_exptl_crystal_size_max 0.38
_exptl_crystal_size_mid 0.20
_exptl_crystal_size_min 0.13
_refine_diff_density_max 2.075
_refine_diff_density_min -2.014
_refine_diff_density_rms 0.136
_refine_ls_extinction_coef 0.017(4)
_refine_ls_extinction_expression Fc^*^=kFc[1+0.001xFc^2^\l^3^/sin(2\q)]^-1/4^
_refine_ls_extinction_method SHELXL
_refine_ls_goodness_of_fit_ref 1.025
_refine_ls_hydrogen_treatment constr
_refine_ls_matrix_type full
_refine_ls_number_parameters 587
_refine_ls_number_reflns 10716
_refine_ls_number_restraints 6
_refine_ls_restrained_S_all 1.027
_refine_ls_R_factor_all 0.1874
_refine_ls_R_factor_gt 0.1237
_refine_ls_shift/su_max 0.000
_refine_ls_shift/su_mean 0.000
_refine_ls_structure_factor_coef Fsqd
_refine_ls_weighting_details 'calc w=1/[\s^2^(Fo^2^)+(0.1847P)^2^+0.0000P] where P=(Fo^2^+2Fc^2^)/3'
_refine_ls_weighting_scheme calc
_refine_ls_wR_factor_gt 0.3054
_refine_ls_wR_factor_ref 0.3554
_reflns_number_gt 5877
_reflns_number_total 10716
_reflns_threshold_expression >2sigma(I)
_cod_data_source_file B605031J.txt
_cod_data_source_block sa0524
_cod_database_code 7007434

loop_
_symmetry_equiv_pos_as_xyz
'x, y, z'
'-x, -y, -z'

loop_
_atom_site_label
_atom_site_type_symbol
_atom_site_fract_x
_atom_site_fract_y
_atom_site_fract_z
_atom_site_U_iso_or_equiv
_atom_site_adp_type
_atom_site_occupancy
_atom_site_symmetry_multiplicity
_atom_site_calc_flag
_atom_site_refinement_flags
_atom_site_disorder_assembly
_atom_site_disorder_group
C1 C 0.3312(6) 0.4363(6) -0.0320(3) 0.0393(15) Uani 1 1 d . . .
H1 H 0.3069 0.4349 -0.0791 0.047 Uiso 1 1 calc R . .
C2 C 0.2900(6) 0.5259(5) 0.0197(3) 0.0329(13) Uani 1 1 d . . .
H2 H 0.2329 0.5988 0.0153 0.039 Uiso 1 1 calc R . .
C3 C 0.4088(6) 0.3479(5) -0.0051(3) 0.0332(14) Uani 1 1 d . . .
H3 H 0.4501 0.2739 -0.0299 0.040 Uiso 1 1 calc R . .
C4 C 0.4198(5) 0.3849(5) 0.0645(3) 0.0268(12) Uani 1 1 d . . .
C5 C 0.3448(6) 0.4949(5) 0.0783(3) 0.0328(13) Uani 1 1 d . . .
H5 H 0.3320 0.5422 0.1227 0.039 Uiso 1 1 calc R . .
C6 C 0.0524(7) 0.3716(6) 0.0557(4) 0.0458(18) Uani 1 1 d . . .
H6 H 0.0253 0.3784 0.0093 0.055 Uiso 1 1 calc R . .
C7 C 0.0207(6) 0.4563(6) 0.1102(4) 0.0470(17) Uani 1 1 d . . .
H7 H -0.0325 0.5322 0.1097 0.056 Uiso 1 1 calc R . .
C8 C 0.1302(6) 0.2760(6) 0.0760(3) 0.0406(16) Uani 1 1 d . . .
H8 H 0.1660 0.2049 0.0468 0.049 Uiso 1 1 calc R . .
C9 C 0.1495(6) 0.2991(5) 0.1449(3) 0.0326(13) Uani 1 1 d . . .
C10 C 0.0794(6) 0.4132(5) 0.1651(3) 0.0361(14) Uani 1 1 d . . .
H10 H 0.0758 0.4545 0.2104 0.043 Uiso 1 1 calc R . .
C11 C 0.3170(5) 0.4144(4) 0.3310(3) 0.0236(11) Uani 1 1 d . . .
H11A H 0.2867 0.4369 0.2873 0.028 Uiso 1 1 calc R . .
H11B H 0.2865 0.4781 0.3665 0.028 Uiso 1 1 calc R . .
C12 C 0.1449(5) 0.0857(4) 0.3037(3) 0.0290(12) Uani 1 1 d . . .
H12A H 0.0966 0.1240 0.2699 0.035 Uiso 1 1 calc R . .
H12B H 0.0874 0.0437 0.3352 0.035 Uiso 1 1 calc R . .
C13 C 0.7616(6) 0.2867(5) 0.1361(3) 0.0295(13) Uani 1 1 d . . .
H13A H 0.7200 0.3305 0.1016 0.035 Uiso 1 1 calc R . .
H13B H 0.8530 0.2963 0.1276 0.035 Uiso 1 1 calc R . .
C14 C 0.5551(6) -0.0093(5) 0.0827(3) 0.0300(13) Uani 1 1 d . . .
H14A H 0.5019 0.0496 0.0610 0.036 Uiso 1 1 calc R . .
H14B H 0.5909 -0.0728 0.0470 0.036 Uiso 1 1 calc R . .
C15 C 0.5434(5) 0.3527(4) 0.2354(3) 0.0239(11) Uani 1 1 d . . .
C16 C 0.4679(5) 0.3812(4) 0.3083(3) 0.0223(11) Uani 1 1 d . . .
C17 C 0.6803(5) 0.3244(4) 0.2147(3) 0.0252(12) Uani 1 1 d . . .
C18 C 0.5376(5) 0.3776(4) 0.3609(3) 0.0221(11) Uani 1 1 d . . .
H18 H 0.4884 0.3942 0.4109 0.026 Uiso 1 1 calc R . .
C19 C 0.6763(5) 0.3507(4) 0.3424(3) 0.0233(11) Uani 1 1 d . . .
C20 C 0.7453(5) 0.3232(4) 0.2678(3) 0.0254(12) Uani 1 1 d . . .
H20 H 0.8401 0.3032 0.2537 0.030 Uiso 1 1 calc R . .
C21 C 0.7534(5) 0.3477(5) 0.3997(3) 0.0269(12) Uani 1 1 d . . .
C22 C 0.7870(6) 0.2312(5) 0.4227(3) 0.0371(14) Uani 1 1 d . . .
H22A H 0.8402 0.1829 0.3795 0.056 Uiso 1 1 calc R . .
H22B H 0.7043 0.2092 0.4447 0.056 Uiso 1 1 calc R . .
H22C H 0.8380 0.2269 0.4585 0.056 Uiso 1 1 calc R . .
C23 C 0.8817(6) 0.3854(5) 0.3687(3) 0.0383(15) Uani 1 1 d . . .
H23A H 0.9381 0.3389 0.3252 0.057 Uiso 1 1 calc R . .
H23B H 0.9299 0.3809 0.4058 0.057 Uiso 1 1 calc R . .
H23C H 0.8589 0.4605 0.3551 0.057 Uiso 1 1 calc R . .
C24 C 0.6706(6) 0.4234(6) 0.4671(3) 0.0473(18) Uani 1 1 d . . .
H24A H 0.6492 0.4979 0.4523 0.071 Uiso 1 1 calc R . .
H24B H 0.7217 0.4192 0.5029 0.071 Uiso 1 1 calc R . .
H24C H 0.5878 0.4016 0.4893 0.071 Uiso 1 1 calc R . .
C25 C 0.6646(5) 0.1361(5) 0.1060(3) 0.0272(12) Uani 1 1 d . . .
C26 C 0.7675(6) 0.1706(5) 0.1231(3) 0.0269(12) Uani 1 1 d . . .
C27 C 0.6696(5) 0.0273(4) 0.0975(3) 0.0254(12) Uani 1 1 d . . .
C28 C 0.8777(5) 0.0901(5) 0.1299(3) 0.0271(12) Uani 1 1 d . . .
H28 H 0.9489 0.1116 0.1411 0.033 Uiso 1 1 calc R . .
C29 C 0.8868(5) -0.0197(4) 0.1210(3) 0.0267(12) Uani 1 1 d . . .
C30 C 0.7810(5) -0.0477(4) 0.1043(3) 0.0264(12) Uani 1 1 d . . .
H30 H 0.7855 -0.1223 0.0973 0.032 Uiso 1 1 calc R . .
C31 C 1.0083(6) -0.1039(5) 0.1318(3) 0.0320(13) Uani 1 1 d . . .
C32 C 0.9999(8) -0.1027(7) 0.2123(4) 0.061(2) Uani 1 1 d . . .
H32A H 0.9940 -0.0292 0.2301 0.092 Uiso 1 1 calc R . .
H32B H 1.0796 -0.1524 0.2196 0.092 Uiso 1 1 calc R . .
H32C H 0.9204 -0.1256 0.2396 0.092 Uiso 1 1 calc R . .
C33 C 1.1384(7) -0.0757(8) 0.0889(4) 0.075(3) Uani 1 1 d . . .
H33A H 1.1380 -0.0029 0.1053 0.112 Uiso 1 1 calc R . .
H33B H 1.1456 -0.0779 0.0364 0.112 Uiso 1 1 calc R . .
H33C H 1.2147 -0.1284 0.0977 0.112 Uiso 1 1 calc R . .
C34 C 1.0182(9) -0.2166(8) 0.1044(5) 0.081(3) Uani 1 1 d U . .
H34A H 1.0038 -0.2146 0.0556 0.121 Uiso 1 1 calc R . .
H34B H 0.9502 -0.2461 0.1382 0.121 Uiso 1 1 calc R . .
H34C H 1.1070 -0.2626 0.1014 0.121 Uiso 1 1 calc R . .
C35 C 0.3459(5) 0.0307(4) 0.1914(3) 0.0241(11) Uani 1 1 d . . .
C36 C 0.2732(6) 0.0082(4) 0.2592(3) 0.0279(12) Uani 1 1 d . . .
C37 C 0.4663(5) -0.0391(4) 0.1523(3) 0.0244(11) Uani 1 1 d . . .
C38 C 0.3181(5) -0.0897(4) 0.2877(3) 0.0260(12) Uani 1 1 d . . .
H38 H 0.2688 -0.1054 0.3346 0.031 Uiso 1 1 calc R . .
C39 C 0.5062(5) -0.1372(4) 0.1823(3) 0.0260(12) Uani 1 1 d . . .
H39 H 0.5864 -0.1871 0.1559 0.031 Uiso 1 1 calc R . .
C40 C 0.4338(5) -0.1657(4) 0.2495(3) 0.0257(12) Uani 1 1 d . . .
C41 C 0.4737(6) -0.2812(5) 0.2745(3) 0.0316(13) Uani 1 1 d . . .
C42 C 0.4127(8) -0.2908(5) 0.3564(3) 0.0534(19) Uani 1 1 d . . .
H42A H 0.3152 -0.2712 0.3678 0.080 Uiso 1 1 calc R . .
H42B H 0.4408 -0.2420 0.3849 0.080 Uiso 1 1 calc R . .
H42C H 0.4431 -0.3656 0.3689 0.080 Uiso 1 1 calc R . .
C43 C 0.4244(7) -0.3553(5) 0.2307(3) 0.0461(17) Uani 1 1 d . . .
H43A H 0.4606 -0.3481 0.1781 0.069 Uiso 1 1 calc R . .
H43B H 0.3267 -0.3344 0.2440 0.069 Uiso 1 1 calc R . .
H43C H 0.4546 -0.4306 0.2421 0.069 Uiso 1 1 calc R . .
C44 C 0.6254(7) -0.3230(6) 0.2574(4) 0.0524(19) Uani 1 1 d . . .
H44A H 0.6655 -0.3308 0.2042 0.079 Uiso 1 1 calc R . .
H44B H 0.6468 -0.3935 0.2781 0.079 Uiso 1 1 calc R . .
H44C H 0.6611 -0.2715 0.2790 0.079 Uiso 1 1 calc R . .
C45 C 0.2270(5) 0.2507(4) 0.3216(3) 0.0244(11) Uani 1 1 d . . .
C46 C 0.1698(5) 0.1685(4) 0.3516(3) 0.0266(12) Uani 1 1 d . . .
C47 C 0.2511(5) 0.3266(4) 0.3654(3) 0.0269(12) Uani 1 1 d . . .
C48 C 0.2098(5) 0.3203(5) 0.4411(3) 0.0270(12) Uani 1 1 d . . .
H48 H 0.2238 0.3725 0.4716 0.032 Uiso 1 1 calc R . .
C49 C 0.1328(5) 0.1646(4) 0.4279(3) 0.0247(11) Uani 1 1 d . . .
H49 H 0.0951 0.1075 0.4488 0.030 Uiso 1 1 calc R . .
C50 C 0.1487(5) 0.2401(5) 0.4741(3) 0.0265(12) Uani 1 1 d . . .
C51 C 0.0941(6) 0.2434(5) 0.5585(3) 0.0333(14) Uani 1 1 d . . .
C52 C 0.0411(7) 0.1447(6) 0.5830(3) 0.0456(17) Uani 1 1 d . . .
H52A H 0.1135 0.0789 0.5673 0.068 Uiso 1 1 calc R . .
H52B H -0.0304 0.1420 0.5609 0.068 Uiso 1 1 calc R . .
H52C H 0.0060 0.1496 0.6365 0.068 Uiso 1 1 calc R . .
C53 C -0.0211(6) 0.3453(6) 0.5829(3) 0.0424(16) Uani 1 1 d . . .
H53A H 0.0118 0.4096 0.5679 0.064 Uiso 1 1 calc R . .
H53B H -0.0575 0.3495 0.6364 0.064 Uiso 1 1 calc R . .
H53C H -0.0913 0.3418 0.5601 0.064 Uiso 1 1 calc R . .
C54 C 0.2019(6) 0.2491(6) 0.5944(3) 0.0438(16) Uani 1 1 d . . .
H54A H 0.2328 0.3146 0.5808 0.066 Uiso 1 1 calc R . .
H54B H 0.2768 0.1852 0.5778 0.066 Uiso 1 1 calc R . .
H54C H 0.1657 0.2510 0.6478 0.066 Uiso 1 1 calc R . .
B1 B 0.2354(7) 0.2224(6) 0.1870(3) 0.0298(14) Uani 1 1 d . . .
B2 B 0.4925(6) 0.3162(6) 0.1166(3) 0.0279(14) Uani 1 1 d . . .
Fe1 Fe 0.22370(7) 0.39857(6) 0.06762(4) 0.0255(3) Uani 1 1 d . . .
O1 O 0.2546(5) 0.2666(4) 0.24762(19) 0.0417(11) Uani 1 1 d . . .
O2 O 0.5594(4) 0.2118(3) 0.09142(19) 0.0300(9) Uani 1 1 d . . .
O3 O 0.2933(4) 0.1205(3) 0.15680(19) 0.0285(9) Uani 1 1 d . . .
O4 O 0.4745(4) 0.3700(3) 0.18226(19) 0.0274(9) Uani 1 1 d . . .
C55 C 0.5785(9) 0.0608(7) 0.3311(4) 0.067(2) Uani 1 1 d . . .
H55A H 0.5521 0.1396 0.3409 0.101 Uiso 1 1 calc R . .
H55B H 0.5552 0.0423 0.2873 0.101 Uiso 1 1 calc R . .
H55C H 0.6751 0.0347 0.3231 0.101 Uiso 1 1 calc R . .
C56 C 0.5328(7) 0.0303(6) 0.4683(4) 0.0469(17) Uani 1 1 d . . .
H56A H 0.5004 0.1090 0.4817 0.056 Uiso 1 1 calc R . .
H56B H 0.6304 0.0102 0.4612 0.056 Uiso 1 1 calc R . .
C57 C 0.5060(7) 0.0078(6) 0.3964(4) 0.0537(19) Uani 1 1 d . . .
H57A H 0.4089 0.0329 0.4027 0.064 Uiso 1 1 calc R . .
H57B H 0.5319 -0.0715 0.3852 0.064 Uiso 1 1 calc R . .

loop_
_atom_site_aniso_label
_atom_site_aniso_U_11
_atom_site_aniso_U_22
_atom_site_aniso_U_33
_atom_site_aniso_U_23
_atom_site_aniso_U_13
_atom_site_aniso_U_12
C1 0.037(3) 0.051(4) 0.033(3) 0.011(3) -0.014(3) -0.010(3)
C2 0.032(3) 0.032(3) 0.038(3) 0.018(3) -0.013(3) -0.010(3)
C3 0.026(3) 0.042(4) 0.030(3) 0.005(2) -0.005(2) -0.009(3)
C4 0.023(3) 0.025(3) 0.034(3) 0.009(2) -0.009(2) -0.010(2)
C5 0.030(3) 0.028(3) 0.048(3) 0.013(3) -0.013(3) -0.017(3)
C6 0.044(4) 0.050(5) 0.062(4) 0.036(4) -0.028(3) -0.032(4)
C7 0.018(3) 0.042(4) 0.074(5) 0.026(4) -0.007(3) -0.002(3)
C8 0.035(3) 0.046(4) 0.057(4) 0.022(3) -0.027(3) -0.022(3)
C9 0.027(3) 0.026(3) 0.051(4) 0.012(3) -0.015(3) -0.013(3)
C10 0.026(3) 0.026(3) 0.050(4) 0.005(3) -0.002(3) -0.003(3)
C11 0.017(3) 0.018(3) 0.038(3) 0.006(2) -0.009(2) -0.007(2)
C12 0.028(3) 0.022(3) 0.038(3) 0.006(2) -0.011(2) -0.006(3)
C13 0.033(3) 0.024(3) 0.032(3) 0.003(2) -0.007(2) -0.009(3)
C14 0.030(3) 0.028(3) 0.034(3) 0.008(2) -0.009(2) -0.011(3)
C15 0.028(3) 0.015(3) 0.037(3) 0.008(2) -0.017(2) -0.011(2)
C16 0.015(2) 0.016(3) 0.041(3) 0.009(2) -0.008(2) -0.012(2)
C17 0.026(3) 0.017(3) 0.034(3) 0.004(2) -0.009(2) -0.008(2)
C18 0.020(3) 0.019(3) 0.025(3) 0.004(2) -0.003(2) -0.006(2)
C19 0.020(3) 0.018(3) 0.037(3) 0.011(2) -0.012(2) -0.011(2)
C20 0.017(3) 0.022(3) 0.039(3) 0.008(2) -0.008(2) -0.006(2)
C21 0.023(3) 0.027(3) 0.035(3) 0.008(2) -0.014(2) -0.007(2)
C22 0.030(3) 0.034(4) 0.055(4) 0.019(3) -0.022(3) -0.010(3)
C23 0.028(3) 0.044(4) 0.053(4) 0.011(3) -0.022(3) -0.017(3)
C24 0.036(4) 0.061(5) 0.041(4) -0.012(3) -0.019(3) 0.005(3)
C25 0.025(3) 0.029(3) 0.022(3) 0.009(2) -0.003(2) -0.002(3)
C26 0.028(3) 0.025(3) 0.026(3) 0.002(2) 0.000(2) -0.011(3)
C27 0.025(3) 0.027(3) 0.024(3) 0.005(2) -0.003(2) -0.012(3)
C28 0.023(3) 0.029(3) 0.029(3) -0.002(2) -0.006(2) -0.010(3)
C29 0.025(3) 0.025(3) 0.026(3) 0.001(2) -0.004(2) -0.003(2)
C30 0.026(3) 0.016(3) 0.035(3) 0.002(2) -0.006(2) -0.005(2)
C31 0.025(3) 0.026(3) 0.041(3) -0.001(2) -0.008(2) -0.001(3)
C32 0.059(5) 0.063(5) 0.053(4) 0.013(4) -0.023(4) 0.006(4)
C33 0.029(4) 0.104(8) 0.073(5) 0.025(5) -0.003(4) 0.005(4)
C34 0.073(4) 0.072(4) 0.096(4) -0.008(3) -0.033(4) -0.005(4)
C35 0.029(3) 0.009(3) 0.038(3) 0.008(2) -0.014(2) -0.006(2)
C36 0.028(3) 0.017(3) 0.042(3) 0.003(2) -0.011(2) -0.010(2)
C37 0.026(3) 0.019(3) 0.036(3) 0.008(2) -0.014(2) -0.013(2)
C38 0.029(3) 0.018(3) 0.036(3) 0.007(2) -0.011(2) -0.013(2)
C39 0.024(3) 0.016(3) 0.037(3) 0.005(2) -0.007(2) -0.006(2)
C40 0.022(3) 0.018(3) 0.043(3) 0.007(2) -0.014(2) -0.008(2)
C41 0.040(3) 0.019(3) 0.037(3) 0.009(2) -0.013(3) -0.006(3)
C42 0.080(6) 0.029(4) 0.048(4) 0.014(3) -0.012(4) -0.015(4)
C43 0.067(5) 0.020(3) 0.056(4) 0.007(3) -0.014(3) -0.022(3)
C44 0.048(4) 0.035(4) 0.075(5) 0.027(3) -0.027(4) -0.001(3)
C45 0.016(2) 0.024(3) 0.031(3) 0.007(2) -0.005(2) -0.003(2)
C46 0.015(2) 0.025(3) 0.036(3) -0.001(2) -0.006(2) 0.001(2)
C47 0.015(2) 0.021(3) 0.048(3) 0.007(2) -0.013(2) -0.006(2)
C48 0.021(3) 0.029(3) 0.034(3) 0.002(2) -0.011(2) -0.008(3)
C49 0.019(3) 0.018(3) 0.035(3) 0.011(2) -0.004(2) -0.004(2)
C50 0.017(3) 0.031(3) 0.031(3) 0.008(2) -0.008(2) -0.003(2)
C51 0.026(3) 0.041(4) 0.030(3) 0.010(2) -0.006(2) -0.006(3)
C52 0.051(4) 0.058(5) 0.034(3) 0.014(3) -0.009(3) -0.030(4)
C53 0.031(3) 0.051(4) 0.033(3) 0.000(3) 0.003(3) 0.000(3)
C54 0.035(4) 0.055(5) 0.044(4) 0.009(3) -0.017(3) -0.010(3)
B1 0.033(4) 0.028(4) 0.031(3) 0.009(3) -0.008(3) -0.013(3)
B2 0.021(3) 0.030(4) 0.031(3) 0.009(3) -0.002(2) -0.011(3)
Fe1 0.0218(5) 0.0216(5) 0.0360(5) 0.0098(3) -0.0108(3) -0.0080(3)
O1 0.066(3) 0.047(3) 0.027(2) 0.0165(18) -0.019(2) -0.036(3)
O2 0.026(2) 0.027(2) 0.038(2) 0.0078(16) -0.0112(17) -0.0055(18)
O3 0.032(2) 0.015(2) 0.040(2) 0.0103(15) -0.0164(17) -0.0038(17)
O4 0.027(2) 0.024(2) 0.036(2) 0.0090(16) -0.0169(16) -0.0061(18)
C55 0.084(6) 0.049(5) 0.076(5) 0.007(4) -0.031(5) -0.021(5)
C56 0.038(4) 0.033(4) 0.076(5) 0.004(3) -0.027(3) -0.006(3)
C57 0.040(4) 0.046(5) 0.077(5) 0.003(4) -0.029(4) 0.002(3)

loop_
_atom_type_symbol
_atom_type_description
_atom_type_scat_dispersion_real
_atom_type_scat_dispersion_imag
_atom_type_scat_source
C C 0.0033 0.0016 'International Tables Vol C Tables 4.2.6.8 and 6.1.1.4'
H H 0.0000 0.0000 'International Tables Vol C Tables 4.2.6.8 and 6.1.1.4'
B B 0.0013 0.0007 'International Tables Vol C Tables 4.2.6.8 and 6.1.1.4'
Fe Fe 0.3463 0.8444 'International Tables Vol C Tables 4.2.6.8 and 6.1.1.4'
O O 0.0106 0.0060 'International Tables Vol C Tables 4.2.6.8 and 6.1.1.4'

loop_
_geom_angle_atom_site_label_1
_geom_angle_atom_site_label_2
_geom_angle_atom_site_label_3
_geom_angle
_geom_angle_site_symmetry_1
_geom_angle_site_symmetry_3
_geom_angle_publ_flag
C3 C1 C2 108.7(5) . . ?
C3 C1 Fe1 69.5(3) . . ?
C2 C1 Fe1 69.2(3) . . ?
C3 C1 H1 125.6 . . ?
C2 C1 H1 125.6 . . ?
Fe1 C1 H1 125.6 . . ?
C5 C2 C1 108.1(5) . . ?
C5 C2 Fe1 70.1(3) . . ?
C1 C2 Fe1 70.2(4) . . ?
C5 C2 H2 126.0 . . ?
C1 C2 H2 126.0 . . ?
Fe1 C2 H2 126.0 . . ?
C1 C3 C4 107.5(5) . . ?
C1 C3 Fe1 70.0(4) . . ?
C4 C3 Fe1 69.9(3) . . ?
C1 C3 H3 126.2 . . ?
C4 C3 H3 126.2 . . ?
Fe1 C3 H3 126.2 . . ?
C5 C4 C3 106.6(5) . . ?
C5 C4 B2 126.3(5) . . ?
C3 C4 B2 127.0(5) . . ?
C5 C4 Fe1 69.0(3) . . ?
C3 C4 Fe1 68.6(3) . . ?
B2 C4 Fe1 124.7(4) . . ?
C2 C5 C4 109.1(5) . . ?
C2 C5 Fe1 69.5(3) . . ?
C4 C5 Fe1 70.3(3) . . ?
C2 C5 H5 125.5 . . ?
C4 C5 H5 125.5 . . ?
Fe1 C5 H5 125.5 . . ?
C7 C6 C8 110.0(6) . . ?
C7 C6 Fe1 70.8(4) . . ?
C8 C6 Fe1 69.9(3) . . ?
C7 C6 H6 125.0 . . ?
C8 C6 H6 125.0 . . ?
Fe1 C6 H6 125.0 . . ?
C10 C7 C6 106.6(6) . . ?
C10 C7 Fe1 69.3(3) . . ?
C6 C7 Fe1 68.6(4) . . ?
C10 C7 H7 126.7 . . ?
C6 C7 H7 126.7 . . ?
Fe1 C7 H7 126.7 . . ?
C6 C8 C9 108.2(6) . . ?
C6 C8 Fe1 69.2(4) . . ?
C9 C8 Fe1 70.2(3) . . ?
C6 C8 H8 125.9 . . ?
C9 C8 H8 125.9 . . ?
Fe1 C8 H8 125.9 . . ?
C8 C9 C10 105.5(5) . . ?
C8 C9 B1 127.3(6) . . ?
C10 C9 B1 127.1(5) . . ?
C8 C9 Fe1 68.9(3) . . ?
C10 C9 Fe1 68.5(3) . . ?
B1 C9 Fe1 123.5(4) . . ?
C7 C10 C9 109.7(6) . . ?
C7 C10 Fe1 70.6(3) . . ?
C9 C10 Fe1 69.5(3) . . ?
C7 C10 H10 125.1 . . ?
C9 C10 H10 125.1 . . ?
Fe1 C10 H10 125.1 . . ?
C16 C11 C47 114.4(4) . . ?
C16 C11 H11A 108.7 . . ?
C47 C11 H11A 108.7 . . ?
C16 C11 H11B 108.7 . . ?
C47 C11 H11B 108.7 . . ?
H11A C11 H11B 107.6 . . ?
C46 C12 C36 112.6(4) . . ?
C46 C12 H12A 109.1 . . ?
C36 C12 H12A 109.1 . . ?
C46 C12 H12B 109.1 . . ?
C36 C12 H12B 109.1 . . ?
H12A C12 H12B 107.8 . . ?
C26 C13 C17 109.4(4) . . ?
C26 C13 H13A 109.8 . . ?
C17 C13 H13A 109.8 . . ?
C26 C13 H13B 109.8 . . ?
C17 C13 H13B 109.8 . . ?
H13A C13 H13B 108.2 . . ?
C37 C14 C27 111.2(4) . . ?
C37 C14 H14A 109.4 . . ?
C27 C14 H14A 109.4 . . ?
C37 C14 H14B 109.4 . . ?
C27 C14 H14B 109.4 . . ?
H14A C14 H14B 108.0 . . ?
C17 C15 O4 120.1(5) . . ?
C17 C15 C16 122.3(4) . . ?
O4 C15 C16 116.9(5) . . ?
C15 C16 C18 117.3(4) . . ?
C15 C16 C11 122.4(4) . . ?
C18 C16 C11 120.3(5) . . ?
C15 C17 C20 118.7(5) . . ?
C15 C17 C13 122.1(5) . . ?
C20 C17 C13 119.1(5) . . ?
C19 C18 C16 122.4(5) . . ?
C19 C18 H18 118.8 . . ?
C16 C18 H18 118.8 . . ?
C18 C19 C20 117.0(4) . . ?
C18 C19 C21 122.6(5) . . ?
C20 C19 C21 120.4(5) . . ?
C17 C20 C19 122.3(5) . . ?
C17 C20 H20 118.8 . . ?
C19 C20 H20 118.8 . . ?
C24 C21 C22 109.6(5) . . ?
C24 C21 C23 106.6(5) . . ?
C22 C21 C23 110.2(5) . . ?
C24 C21 C19 111.3(4) . . ?
C22 C21 C19 108.0(4) . . ?
C23 C21 C19 111.2(4) . . ?
C21 C22 H22A 109.5 . . ?
C21 C22 H22B 109.5 . . ?
H22A C22 H22B 109.5 . . ?
C21 C22 H22C 109.5 . . ?
H22A C22 H22C 109.5 . . ?
H22B C22 H22C 109.5 . . ?
C21 C23 H23A 109.5 . . ?
C21 C23 H23B 109.5 . . ?
H23A C23 H23B 109.5 . . ?
C21 C23 H23C 109.5 . . ?
H23A C23 H23C 109.5 . . ?
H23B C23 H23C 109.5 . . ?
C21 C24 H24A 109.5 . . ?
C21 C24 H24B 109.5 . . ?
H24A C24 H24B 109.5 . . ?
C21 C24 H24C 109.5 . . ?
H24A C24 H24C 109.5 . . ?
H24B C24 H24C 109.5 . . ?
C27 C25 O2 118.4(5) . . ?
C27 C25 C26 121.7(5) . . ?
O2 C25 C26 119.8(5) . . ?
C25 C26 C28 117.2(5) . . ?
C25 C26 C13 122.7(5) . . ?
C28 C26 C13 120.1(5) . . ?
C30 C27 C25 118.3(5) . . ?
C30 C27 C14 120.4(5) . . ?
C25 C27 C14 121.3(5) . . ?
C29 C28 C26 122.8(5) . . ?
C29 C28 H28 118.6 . . ?
C26 C28 H28 118.6 . . ?
C30 C29 C28 116.8(5) . . ?
C30 C29 C31 123.2(5) . . ?
C28 C29 C31 120.1(5) . . ?
C27 C30 C29 123.3(5) . . ?
C27 C30 H30 118.3 . . ?
C29 C30 H30 118.3 . . ?
C34 C31 C32 109.6(6) . . ?
C34 C31 C33 106.0(6) . . ?
C32 C31 C33 109.0(6) . . ?
C34 C31 C29 113.2(5) . . ?
C32 C31 C29 108.6(5) . . ?
C33 C31 C29 110.4(5) . . ?
C31 C32 H32A 109.5 . . ?
C31 C32 H32B 109.5 . . ?
H32A C32 H32B 109.5 . . ?
C31 C32 H32C 109.5 . . ?
H32A C32 H32C 109.5 . . ?
H32B C32 H32C 109.5 . . ?
C31 C33 H33A 109.5 . . ?
C31 C33 H33B 109.5 . . ?
H33A C33 H33B 109.5 . . ?
C31 C33 H33C 109.5 . . ?
H33A C33 H33C 109.5 . . ?
H33B C33 H33C 109.5 . . ?
C31 C34 H34A 109.5 . . ?
C31 C34 H34B 109.5 . . ?
H34A C34 H34B 109.5 . . ?
C31 C34 H34C 109.5 . . ?
H34A C34 H34C 109.5 . . ?
H34B C34 H34C 109.5 . . ?
C36 C35 O3 119.8(5) . . ?
C36 C35 C37 122.2(5) . . ?
O3 C35 C37 117.7(5) . . ?
C35 C36 C38 118.8(5) . . ?
C35 C36 C12 122.7(5) . . ?
C38 C36 C12 118.5(5) . . ?
C39 C37 C35 117.0(5) . . ?
C39 C37 C14 120.3(5) . . ?
C35 C37 C14 122.6(5) . . ?
C36 C38 C40 121.8(5) . . ?
C36 C38 H38 119.1 . . ?
C40 C38 H38 119.1 . . ?
C37 C39 C40 123.0(5) . . ?
C37 C39 H39 118.5 . . ?
C40 C39 H39 118.5 . . ?
C39 C40 C38 117.1(5) . . ?
C39 C40 C41 120.1(5) . . ?
C38 C40 C41 122.5(5) . . ?
C42 C41 C44 107.9(5) . . ?
C42 C41 C43 108.7(5) . . ?
C44 C41 C43 107.8(5) . . ?
C42 C41 C40 113.5(5) . . ?
C44 C41 C40 111.7(5) . . ?
C43 C41 C40 107.1(4) . . ?
C41 C42 H42A 109.5 . . ?
C41 C42 H42B 109.5 . . ?
H42A C42 H42B 109.5 . . ?
C41 C42 H42C 109.5 . . ?
H42A C42 H42C 109.5 . . ?
H42B C42 H42C 109.5 . . ?
C41 C43 H43A 109.5 . . ?
C41 C43 H43B 109.5 . . ?
H43A C43 H43B 109.5 . . ?
C41 C43 H43C 109.5 . . ?
H43A C43 H43C 109.5 . . ?
H43B C43 H43C 109.5 . . ?
C41 C44 H44A 109.5 . . ?
C41 C44 H44B 109.5 . . ?
H44A C44 H44B 109.5 . . ?
C41 C44 H44C 109.5 . . ?
H44A C44 H44C 109.5 . . ?
H44B C44 H44C 109.5 . . ?
O1 C45 C46 121.8(5) . . ?
O1 C45 C47 116.5(5) . . ?
C46 C45 C47 121.6(5) . . ?
C45 C46 C49 118.1(5) . . ?
C45 C46 C12 121.4(5) . . ?
C49 C46 C12 120.5(5) . . ?
C48 C47 C45 117.9(5) . . ?
C48 C47 C11 121.4(5) . . ?
C45 C47 C11 120.6(5) . . ?
C47 C48 C50 122.5(5) . . ?
C47 C48 H48 118.7 . . ?
C50 C48 H48 118.7 . . ?
C50 C49 C46 122.9(5) . . ?
C50 C49 H49 118.5 . . ?
C46 C49 H49 118.5 . . ?
C49 C50 C48 116.9(5) . . ?
C49 C50 C51 123.0(5) . . ?
C48 C50 C51 120.0(5) . . ?
C54 C51 C52 109.3(5) . . ?
C54 C51 C53 109.2(5) . . ?
C52 C51 C53 108.6(5) . . ?
C54 C51 C50 110.5(5) . . ?
C52 C51 C50 111.3(5) . . ?
C53 C51 C50 107.8(4) . . ?
C51 C52 H52A 109.5 . . ?
C51 C52 H52B 109.5 . . ?
H52A C52 H52B 109.5 . . ?
C51 C52 H52C 109.5 . . ?
H52A C52 H52C 109.5 . . ?
H52B C52 H52C 109.5 . . ?
C51 C53 H53A 109.5 . . ?
C51 C53 H53B 109.5 . . ?
H53A C53 H53B 109.5 . . ?
C51 C53 H53C 109.5 . . ?
H53A C53 H53C 109.5 . . ?
H53B C53 H53C 109.5 . . ?
C51 C54 H54A 109.5 . . ?
C51 C54 H54B 109.5 . . ?
H54A C54 H54B 109.5 . . ?
C51 C54 H54C 109.5 . . ?
H54A C54 H54C 109.5 . . ?
H54B C54 H54C 109.5 . . ?
O3 B1 O1 126.1(6) . . ?
O3 B1 C9 116.5(5) . . ?
O1 B1 C9 117.1(6) . . ?
O2 B2 O4 130.1(5) . . ?
O2 B2 C4 116.0(5) . . ?
O4 B2 C4 113.9(5) . . ?
C6 Fe1 C8 40.9(2) . . ?
C6 Fe1 C2 119.5(2) . . ?
C8 Fe1 C2 155.2(2) . . ?
C6 Fe1 C10 67.6(3) . . ?
C8 Fe1 C10 68.8(3) . . ?
C2 Fe1 C10 123.5(2) . . ?
C6 Fe1 C3 126.0(3) . . ?
C8 Fe1 C3 108.5(3) . . ?
C2 Fe1 C3 68.7(2) . . ?
C10 Fe1 C3 157.4(2) . . ?
C6 Fe1 C5 153.8(3) . . ?
C8 Fe1 C5 163.6(2) . . ?
C2 Fe1 C5 40.4(2) . . ?
C10 Fe1 C5 107.1(2) . . ?
C3 Fe1 C5 68.7(2) . . ?
C6 Fe1 C1 108.0(2) . . ?
C8 Fe1 C1 121.3(3) . . ?
C2 Fe1 C1 40.5(2) . . ?
C10 Fe1 C1 160.4(3) . . ?
C3 Fe1 C1 40.5(2) . . ?
C5 Fe1 C1 67.9(2) . . ?
C6 Fe1 C9 68.8(2) . . ?
C8 Fe1 C9 40.8(2) . . ?
C2 Fe1 C9 162.0(2) . . ?
C10 Fe1 C9 42.0(2) . . ?
C3 Fe1 C9 121.2(2) . . ?
C5 Fe1 C9 125.6(2) . . ?
C1 Fe1 C9 156.2(3) . . ?
C6 Fe1 C7 40.5(3) . . ?
C8 Fe1 C7 69.1(3) . . ?
C2 Fe1 C7 105.5(3) . . ?
C10 Fe1 C7 40.1(2) . . ?
C3 Fe1 C7 161.7(3) . . ?
C5 Fe1 C7 118.7(3) . . ?
C1 Fe1 C7 124.1(2) . . ?
C9 Fe1 C7 69.7(2) . . ?
C6 Fe1 C4 164.2(3) . . ?
C8 Fe1 C4 126.7(2) . . ?
C2 Fe1 C4 68.6(2) . . ?
C10 Fe1 C4 120.9(2) . . ?
C3 Fe1 C4 41.5(2) . . ?
C5 Fe1 C4 40.6(2) . . ?
C1 Fe1 C4 68.5(2) . . ?
C9 Fe1 C4 107.9(2) . . ?
C7 Fe1 C4 154.3(3) . . ?
B1 O1 C45 137.0(5) . . ?
B2 O2 C25 134.8(5) . . ?
B1 O3 C35 126.9(4) . . ?
B2 O4 C15 132.9(4) . . ?
C57 C55 H55A 109.5 . . ?
C57 C55 H55B 109.5 . . ?
H55A C55 H55B 109.5 . . ?
C57 C55 H55C 109.5 . . ?
H55A C55 H55C 109.5 . . ?
H55B C55 H55C 109.5 . . ?
C57 C56 C56 114.0(7) . 2_656 ?
C57 C56 H56A 108.8 . . ?
C56 C56 H56A 108.8 2_656 . ?
C57 C56 H56B 108.8 . . ?
C56 C56 H56B 108.8 2_656 . ?
H56A C56 H56B 107.6 . . ?
C56 C57 C55 115.0(6) . . ?
C56 C57 H57A 108.5 . . ?
C55 C57 H57A 108.5 . . ?
C56 C57 H57B 108.5 . . ?
C55 C57 H57B 108.5 . . ?
H57A C57 H57B 107.5 . . ?

loop_
_geom_bond_atom_site_label_1
_geom_bond_atom_site_label_2
_geom_bond_distance
_geom_bond_site_symmetry_2
_geom_bond_publ_flag
C1 C3 1.415(8) . ?
C1 C2 1.416(9) . ?
C1 Fe1 2.050(6) . ?
C1 H1 1.0000 . ?
C2 C5 1.409(7) . ?
C2 Fe1 2.037(6) . ?
C2 H2 1.0000 . ?
C3 C4 1.453(7) . ?
C3 Fe1 2.043(6) . ?
C3 H3 1.0000 . ?
C4 C5 1.425(8) . ?
C4 B2 1.563(8) . ?
C4 Fe1 2.061(5) . ?
C5 Fe1 2.044(5) . ?
C5 H5 1.0000 . ?
C6 C7 1.416(10) . ?
C6 C8 1.419(9) . ?
C6 Fe1 2.028(6) . ?
C6 H6 1.0000 . ?
C7 C10 1.405(8) . ?
C7 Fe1 2.057(6) . ?
C7 H7 1.0000 . ?
C8 C9 1.426(8) . ?
C8 Fe1 2.036(6) . ?
C8 H8 1.0000 . ?
C9 C10 1.467(8) . ?
C9 B1 1.553(8) . ?
C9 Fe1 2.054(6) . ?
C10 Fe1 2.039(6) . ?
C10 H10 1.0000 . ?
C11 C16 1.514(7) . ?
C11 C47 1.517(7) . ?
C11 H11A 0.9900 . ?
C11 H11B 0.9900 . ?
C12 C46 1.517(7) . ?
C12 C36 1.520(8) . ?
C12 H12A 0.9900 . ?
C12 H12B 0.9900 . ?
C13 C26 1.485(8) . ?
C13 C17 1.521(7) . ?
C13 H13A 0.9900 . ?
C13 H13B 0.9900 . ?
C14 C37 1.509(7) . ?
C14 C27 1.513(7) . ?
C14 H14A 0.9900 . ?
C14 H14B 0.9900 . ?
C15 C17 1.373(7) . ?
C15 O4 1.396(5) . ?
C15 C16 1.399(7) . ?
C16 C18 1.399(7) . ?
C17 C20 1.377(7) . ?
C18 C19 1.392(7) . ?
C18 H18 0.9500 . ?
C19 C20 1.409(7) . ?
C19 C21 1.538(7) . ?
C20 H20 0.9500 . ?
C21 C24 1.530(8) . ?
C21 C22 1.531(8) . ?
C21 C23 1.534(8) . ?
C22 H22A 0.9800 . ?
C22 H22B 0.9800 . ?
C22 H22C 0.9800 . ?
C23 H23A 0.9800 . ?
C23 H23B 0.9800 . ?
C23 H23C 0.9800 . ?
C24 H24A 0.9800 . ?
C24 H24B 0.9800 . ?
C24 H24C 0.9800 . ?
C25 C27 1.384(8) . ?
C25 O2 1.391(6) . ?
C25 C26 1.402(7) . ?
C26 C28 1.404(8) . ?
C27 C30 1.378(7) . ?
C28 C29 1.388(8) . ?
C28 H28 0.9500 . ?
C29 C30 1.387(7) . ?
C29 C31 1.541(7) . ?
C30 H30 0.9500 . ?
C31 C34 1.503(10) . ?
C31 C32 1.508(8) . ?
C31 C33 1.537(9) . ?
C32 H32A 0.9800 . ?
C32 H32B 0.9800 . ?
C32 H32C 0.9800 . ?
C33 H33A 0.9800 . ?
C33 H33B 0.9800 . ?
C33 H33C 0.9800 . ?
C34 H34A 0.9800 . ?
C34 H34B 0.9800 . ?
C34 H34C 0.9800 . ?
C35 C36 1.377(7) . ?
C35 O3 1.394(6) . ?
C35 C37 1.396(7) . ?
C36 C38 1.389(7) . ?
C37 C39 1.393(7) . ?
C38 C40 1.396(8) . ?
C38 H38 0.9500 . ?
C39 C40 1.395(7) . ?
C39 H39 0.9500 . ?
C40 C41 1.540(7) . ?
C41 C42 1.530(8) . ?
C41 C44 1.533(9) . ?
C41 C43 1.538(8) . ?
C42 H42A 0.9800 . ?
C42 H42B 0.9800 . ?
C42 H42C 0.9800 . ?
C43 H43A 0.9800 . ?
C43 H43B 0.9800 . ?
C43 H43C 0.9800 . ?
C44 H44A 0.9800 . ?
C44 H44B 0.9800 . ?
C44 H44C 0.9800 . ?
C45 O1 1.378(6) . ?
C45 C46 1.382(7) . ?
C45 C47 1.397(7) . ?
C46 C49 1.398(7) . ?
C47 C48 1.393(7) . ?
C48 C50 1.400(7) . ?
C48 H48 0.9500 . ?
C49 C50 1.381(7) . ?
C49 H49 0.9500 . ?
C50 C51 1.546(7) . ?
C51 C54 1.516(8) . ?
C51 C52 1.523(8) . ?
C51 C53 1.535(8) . ?
C52 H52A 0.9800 . ?
C52 H52B 0.9800 . ?
C52 H52C 0.9800 . ?
C53 H53A 0.9800 . ?
C53 H53B 0.9800 . ?
C53 H53C 0.9800 . ?
C54 H54A 0.9800 . ?
C54 H54B 0.9800 . ?
C54 H54C 0.9800 . ?
B1 O3 1.353(8) . ?
B1 O1 1.373(7) . ?
B2 O2 1.370(8) . ?
B2 O4 1.372(7) . ?
C55 C57 1.521(10) . ?
C55 H55A 0.9800 . ?
C55 H55B 0.9800 . ?
C55 H55C 0.9800 . ?
C56 C57 1.516(9) . ?
C56 C56 1.525(13) 2_656 ?
C56 H56A 0.9900 . ?
C56 H56B 0.9900 . ?
C57 H57A 0.9900 . ?
C57 H57B 0.9900 . ?

loop_
_geom_torsion_atom_site_label_1
_geom_torsion_atom_site_label_2
_geom_torsion_atom_site_label_3
_geom_torsion_atom_site_label_4
_geom_torsion
_geom_torsion_site_symmetry_1
_geom_torsion_site_symmetry_2
_geom_torsion_site_symmetry_3
_geom_torsion_site_symmetry_4
_geom_torsion_publ_flag
C3 C1 C2 C5 1.7(7) . . . . ?
Fe1 C1 C2 C5 60.1(4) . . . . ?
C3 C1 C2 Fe1 -58.4(4) . . . . ?
C2 C1 C3 C4 -1.9(7) . . . . ?
Fe1 C1 C3 C4 -60.1(4) . . . . ?
C2 C1 C3 Fe1 58.2(4) . . . . ?
C1 C3 C4 C5 1.4(6) . . . . ?
Fe1 C3 C4 C5 -58.8(4) . . . . ?
C1 C3 C4 B2 178.3(5) . . . . ?
Fe1 C3 C4 B2 118.0(5) . . . . ?
C1 C3 C4 Fe1 60.2(4) . . . . ?
C1 C2 C5 C4 -0.8(6) . . . . ?
Fe1 C2 C5 C4 59.4(4) . . . . ?
C1 C2 C5 Fe1 -60.2(4) . . . . ?
C3 C4 C5 C2 -0.3(6) . . . . ?
B2 C4 C5 C2 -177.2(5) . . . . ?
Fe1 C4 C5 C2 -58.9(4) . . . . ?
C3 C4 C5 Fe1 58.6(4) . . . . ?
B2 C4 C5 Fe1 -118.3(5) . . . . ?
C8 C6 C7 C10 0.0(7) . . . . ?
Fe1 C6 C7 C10 -59.1(4) . . . . ?
C8 C6 C7 Fe1 59.1(4) . . . . ?
C7 C6 C8 C9 0.0(7) . . . . ?
Fe1 C6 C8 C9 59.7(4) . . . . ?
C7 C6 C8 Fe1 -59.7(4) . . . . ?
C6 C8 C9 C10 0.0(6) . . . . ?
Fe1 C8 C9 C10 59.0(4) . . . . ?
C6 C8 C9 B1 -175.8(5) . . . . ?
Fe1 C8 C9 B1 -116.8(6) . . . . ?
C6 C8 C9 Fe1 -59.0(4) . . . . ?
C6 C7 C10 C9 0.0(7) . . . . ?
Fe1 C7 C10 C9 -58.7(4) . . . . ?
C6 C7 C10 Fe1 58.7(4) . . . . ?
C8 C9 C10 C7 0.0(7) . . . . ?
B1 C9 C10 C7 175.8(5) . . . . ?
Fe1 C9 C10 C7 59.3(4) . . . . ?
C8 C9 C10 Fe1 -59.3(4) . . . . ?
B1 C9 C10 Fe1 116.5(6) . . . . ?
C17 C15 C16 C18 -1.4(8) . . . . ?
O4 C15 C16 C18 -171.9(4) . . . . ?
C17 C15 C16 C11 178.9(5) . . . . ?
O4 C15 C16 C11 8.5(7) . . . . ?
C47 C11 C16 C15 101.7(6) . . . . ?
C47 C11 C16 C18 -77.9(6) . . . . ?
O4 C15 C17 C20 170.7(5) . . . . ?
C16 C15 C17 C20 0.5(8) . . . . ?
O4 C15 C17 C13 -13.7(8) . . . . ?
C16 C15 C17 C13 176.1(5) . . . . ?
C26 C13 C17 C15 -80.5(6) . . . . ?
C26 C13 C17 C20 95.0(6) . . . . ?
C15 C16 C18 C19 2.2(8) . . . . ?
C11 C16 C18 C19 -178.1(5) . . . . ?
C16 C18 C19 C20 -2.1(8) . . . . ?
C16 C18 C19 C21 179.4(5) . . . . ?
C15 C17 C20 C19 -0.4(8) . . . . ?
C13 C17 C20 C19 -176.1(5) . . . . ?
C18 C19 C20 C17 1.1(8) . . . . ?
C21 C19 C20 C17 179.7(5) . . . . ?
C18 C19 C21 C24 -26.2(7) . . . . ?
C20 C19 C21 C24 155.3(5) . . . . ?
C18 C19 C21 C22 94.2(6) . . . . ?
C20 C19 C21 C22 -84.3(6) . . . . ?
C18 C19 C21 C23 -144.9(5) . . . . ?
C20 C19 C21 C23 36.7(7) . . . . ?
C27 C25 C26 C28 1.2(7) . . . . ?
O2 C25 C26 C28 -173.6(4) . . . . ?
C27 C25 C26 C13 -177.0(5) . . . . ?
O2 C25 C26 C13 8.3(8) . . . . ?
C17 C13 C26 C25 82.0(6) . . . . ?
C17 C13 C26 C28 -96.1(6) . . . . ?
O2 C25 C27 C30 173.1(4) . . . . ?
C26 C25 C27 C30 -1.7(8) . . . . ?
O2 C25 C27 C14 -8.2(7) . . . . ?
C26 C25 C27 C14 177.0(5) . . . . ?
C37 C14 C27 C30 80.6(6) . . . . ?
C37 C14 C27 C25 -98.0(6) . . . . ?
C25 C26 C28 C29 -0.5(8) . . . . ?
C13 C26 C28 C29 177.7(5) . . . . ?
C26 C28 C29 C30 0.3(8) . . . . ?
C26 C28 C29 C31 -177.9(5) . . . . ?
C25 C27 C30 C29 1.5(8) . . . . ?
C14 C27 C30 C29 -177.1(5) . . . . ?
C28 C29 C30 C27 -0.9(8) . . . . ?
C31 C29 C30 C27 177.3(5) . . . . ?
C30 C29 C31 C34 14.6(8) . . . . ?
C28 C29 C31 C34 -167.4(6) . . . . ?
C30 C29 C31 C32 -107.4(6) . . . . ?
C28 C29 C31 C32 70.7(7) . . . . ?
C30 C29 C31 C33 133.2(6) . . . . ?
C28 C29 C31 C33 -48.7(7) . . . . ?
O3 C35 C36 C38 170.6(4) . . . . ?
C37 C35 C36 C38 -3.2(8) . . . . ?
O3 C35 C36 C12 -8.8(7) . . . . ?
C37 C35 C36 C12 177.4(5) . . . . ?
C46 C12 C36 C35 -87.0(6) . . . . ?
C46 C12 C36 C38 93.6(6) . . . . ?
C36 C35 C37 C39 4.4(7) . . . . ?
O3 C35 C37 C39 -169.5(4) . . . . ?
C36 C35 C37 C14 -172.3(5) . . . . ?
O3 C35 C37 C14 13.8(7) . . . . ?
C27 C14 C37 C39 -76.6(6) . . . . ?
C27 C14 C37 C35 99.9(6) . . . . ?
C35 C36 C38 C40 -0.5(8) . . . . ?
C12 C36 C38 C40 178.9(5) . . . . ?
C35 C37 C39 C40 -2.0(7) . . . . ?
C14 C37 C39 C40 174.7(5) . . . . ?
C37 C39 C40 C38 -1.5(7) . . . . ?
C37 C39 C40 C41 171.9(5) . . . . ?
C36 C38 C40 C39 2.8(7) . . . . ?
C36 C38 C40 C41 -170.5(5) . . . . ?
C39 C40 C41 C42 163.5(5) . . . . ?
C38 C40 C41 C42 -23.5(7) . . . . ?
C39 C40 C41 C44 41.2(7) . . . . ?
C38 C40 C41 C44 -145.8(5) . . . . ?
C39 C40 C41 C43 -76.6(6) . . . . ?
C38 C40 C41 C43 96.5(6) . . . . ?
O1 C45 C46 C49 -173.7(5) . . . . ?
C47 C45 C46 C49 1.7(8) . . . . ?
O1 C45 C46 C12 5.2(8) . . . . ?
C47 C45 C46 C12 -179.5(5) . . . . ?
C36 C12 C46 C45 70.3(6) . . . . ?
C36 C12 C46 C49 -110.8(5) . . . . ?
O1 C45 C47 C48 172.6(5) . . . . ?
C46 C45 C47 C48 -3.0(8) . . . . ?
O1 C45 C47 C11 -5.9(7) . . . . ?
C46 C45 C47 C11 178.5(5) . . . . ?
C16 C11 C47 C48 95.1(6) . . . . ?
C16 C11 C47 C45 -86.4(6) . . . . ?
C45 C47 C48 C50 1.4(8) . . . . ?
C11 C47 C48 C50 179.9(5) . . . . ?
C45 C46 C49 C50 1.3(8) . . . . ?
C12 C46 C49 C50 -177.6(5) . . . . ?
C46 C49 C50 C48 -2.7(8) . . . . ?
C46 C49 C50 C51 173.1(5) . . . . ?
C47 C48 C50 C49 1.3(8) . . . . ?
C47 C48 C50 C51 -174.7(5) . . . . ?
C49 C50 C51 C54 130.2(6) . . . . ?
C48 C50 C51 C54 -54.1(7) . . . . ?
C49 C50 C51 C52 8.5(7) . . . . ?
C48 C50 C51 C52 -175.8(5) . . . . ?
C49 C50 C51 C53 -110.5(6) . . . . ?
C48 C50 C51 C53 65.2(6) . . . . ?
C8 C9 B1 O3 -3.6(9) . . . . ?
C10 C9 B1 O3 -178.5(5) . . . . ?
Fe1 C9 B1 O3 -91.4(6) . . . . ?
C8 C9 B1 O1 171.1(6) . . . . ?
C10 C9 B1 O1 -3.8(9) . . . . ?
Fe1 C9 B1 O1 83.3(6) . . . . ?
C5 C4 B2 O2 -179.6(5) . . . . ?
C3 C4 B2 O2 4.1(8) . . . . ?
Fe1 C4 B2 O2 92.2(6) . . . . ?
C5 C4 B2 O4 2.7(8) . . . . ?
C3 C4 B2 O4 -173.5(5) . . . . ?
Fe1 C4 B2 O4 -85.5(6) . . . . ?
C7 C6 Fe1 C8 120.8(5) . . . . ?
C7 C6 Fe1 C2 -79.1(4) . . . . ?
C8 C6 Fe1 C2 160.1(4) . . . . ?
C7 C6 Fe1 C10 37.8(4) . . . . ?
C8 C6 Fe1 C10 -83.0(4) . . . . ?
C7 C6 Fe1 C3 -163.0(4) . . . . ?
C8 C6 Fe1 C3 76.2(5) . . . . ?
C7 C6 Fe1 C5 -45.5(7) . . . . ?
C8 C6 Fe1 C5 -166.3(5) . . . . ?
C7 C6 Fe1 C1 -121.8(4) . . . . ?
C8 C6 Fe1 C1 117.3(4) . . . . ?
C7 C6 Fe1 C9 83.2(4) . . . . ?
C8 C6 Fe1 C9 -37.7(4) . . . . ?
C8 C6 Fe1 C7 -120.8(5) . . . . ?
C7 C6 Fe1 C4 163.7(7) . . . . ?
C8 C6 Fe1 C4 42.8(10) . . . . ?
C9 C8 Fe1 C6 -119.4(6) . . . . ?
C6 C8 Fe1 C2 -45.0(8) . . . . ?
C9 C8 Fe1 C2 -164.4(5) . . . . ?
C6 C8 Fe1 C10 79.8(4) . . . . ?
C9 C8 Fe1 C10 -39.6(4) . . . . ?
C6 C8 Fe1 C3 -124.1(4) . . . . ?
C9 C8 Fe1 C3 116.5(4) . . . . ?
C6 C8 Fe1 C5 158.3(8) . . . . ?
C9 C8 Fe1 C5 38.9(11) . . . . ?
C6 C8 Fe1 C1 -81.4(5) . . . . ?
C9 C8 Fe1 C1 159.2(3) . . . . ?
C6 C8 Fe1 C9 119.4(6) . . . . ?
C6 C8 Fe1 C7 36.7(4) . . . . ?
C9 C8 Fe1 C7 -82.7(4) . . . . ?
C6 C8 Fe1 C4 -166.7(4) . . . . ?
C9 C8 Fe1 C4 73.9(4) . . . . ?
C5 C2 Fe1 C6 157.8(4) . . . . ?
C1 C2 Fe1 C6 -83.4(4) . . . . ?
C5 C2 Fe1 C8 -170.1(6) . . . . ?
C1 C2 Fe1 C8 -51.3(8) . . . . ?
C5 C2 Fe1 C10 76.6(4) . . . . ?
C1 C2 Fe1 C10 -164.7(3) . . . . ?
C5 C2 Fe1 C3 -81.9(4) . . . . ?
C1 C2 Fe1 C3 36.9(3) . . . . ?
C1 C2 Fe1 C5 118.7(5) . . . . ?
C5 C2 Fe1 C1 -118.7(5) . . . . ?
C5 C2 Fe1 C9 44.7(9) . . . . ?
C1 C2 Fe1 C9 163.4(7) . . . . ?
C5 C2 Fe1 C7 116.4(4) . . . . ?
C1 C2 Fe1 C7 -124.9(4) . . . . ?
C5 C2 Fe1 C4 -37.2(3) . . . . ?
C1 C2 Fe1 C4 81.6(4) . . . . ?
C7 C10 Fe1 C6 -38.2(4) . . . . ?
C9 C10 Fe1 C6 82.7(4) . . . . ?
C7 C10 Fe1 C8 -82.3(4) . . . . ?
C9 C10 Fe1 C8 38.5(3) . . . . ?
C7 C10 Fe1 C2 73.3(5) . . . . ?
C9 C10 Fe1 C2 -165.9(3) . . . . ?
C7 C10 Fe1 C3 -169.8(6) . . . . ?
C9 C10 Fe1 C3 -49.0(8) . . . . ?
C7 C10 Fe1 C5 114.5(4) . . . . ?
C9 C10 Fe1 C5 -124.6(3) . . . . ?
C7 C10 Fe1 C1 42.5(9) . . . . ?
C9 C10 Fe1 C1 163.4(6) . . . . ?
C7 C10 Fe1 C9 -120.9(5) . . . . ?
C9 C10 Fe1 C7 120.9(5) . . . . ?
C7 C10 Fe1 C4 156.7(4) . . . . ?
C9 C10 Fe1 C4 -82.5(4) . . . . ?
C1 C3 Fe1 C6 74.7(4) . . . . ?
C4 C3 Fe1 C6 -167.0(3) . . . . ?
C1 C3 Fe1 C8 116.8(4) . . . . ?
C4 C3 Fe1 C8 -124.9(3) . . . . ?
C1 C3 Fe1 C2 -36.9(4) . . . . ?
C4 C3 Fe1 C2 81.4(3) . . . . ?
C1 C3 Fe1 C10 -163.9(6) . . . . ?
C4 C3 Fe1 C10 -45.6(8) . . . . ?
C1 C3 Fe1 C5 -80.4(4) . . . . ?
C4 C3 Fe1 C5 37.9(3) . . . . ?
C4 C3 Fe1 C1 118.3(5) . . . . ?
C1 C3 Fe1 C9 159.9(3) . . . . ?
C4 C3 Fe1 C9 -81.8(4) . . . . ?
C1 C3 Fe1 C7 37.4(10) . . . . ?
C4 C3 Fe1 C7 155.7(8) . . . . ?
C1 C3 Fe1 C4 -118.3(5) . . . . ?
C2 C5 Fe1 C6 -48.0(7) . . . . ?
C4 C5 Fe1 C6 -168.3(5) . . . . ?
C2 C5 Fe1 C8 165.2(9) . . . . ?
C4 C5 Fe1 C8 44.9(10) . . . . ?
C4 C5 Fe1 C2 -120.2(5) . . . . ?
C2 C5 Fe1 C10 -121.9(4) . . . . ?
C4 C5 Fe1 C10 117.9(3) . . . . ?
C2 C5 Fe1 C3 81.6(4) . . . . ?
C4 C5 Fe1 C3 -38.6(3) . . . . ?
C2 C5 Fe1 C1 38.0(4) . . . . ?
C4 C5 Fe1 C1 -82.3(4) . . . . ?
C2 C5 Fe1 C9 -164.5(4) . . . . ?
C4 C5 Fe1 C9 75.3(4) . . . . ?
C2 C5 Fe1 C7 -79.9(4) . . . . ?
C4 C5 Fe1 C7 159.8(3) . . . . ?
C2 C5 Fe1 C4 120.2(5) . . . . ?
C3 C1 Fe1 C6 -124.9(4) . . . . ?
C2 C1 Fe1 C6 114.6(4) . . . . ?
C3 C1 Fe1 C8 -82.0(4) . . . . ?
C2 C1 Fe1 C8 157.5(3) . . . . ?
C3 C1 Fe1 C2 120.6(5) . . . . ?
C3 C1 Fe1 C10 161.5(6) . . . . ?
C2 C1 Fe1 C10 41.0(8) . . . . ?
C2 C1 Fe1 C3 -120.6(5) . . . . ?
C3 C1 Fe1 C5 82.7(4) . . . . ?
C2 C1 Fe1 C5 -37.8(3) . . . . ?
C3 C1 Fe1 C9 -46.8(7) . . . . ?
C2 C1 Fe1 C9 -167.4(5) . . . . ?
C3 C1 Fe1 C7 -166.7(4) . . . . ?
C2 C1 Fe1 C7 72.7(4) . . . . ?
C3 C1 Fe1 C4 38.8(3) . . . . ?
C2 C1 Fe1 C4 -81.8(4) . . . . ?
C8 C9 Fe1 C6 37.7(4) . . . . ?
C10 C9 Fe1 C6 -79.6(4) . . . . ?
B1 C9 Fe1 C6 159.3(6) . . . . ?
C10 C9 Fe1 C8 -117.3(5) . . . . ?
B1 C9 Fe1 C8 121.6(7) . . . . ?
C8 C9 Fe1 C2 158.5(7) . . . . ?
C10 C9 Fe1 C2 41.2(9) . . . . ?
B1 C9 Fe1 C2 -79.9(9) . . . . ?
C8 C9 Fe1 C10 117.3(5) . . . . ?
B1 C9 Fe1 C10 -121.1(6) . . . . ?
C8 C9 Fe1 C3 -82.4(4) . . . . ?
C10 C9 Fe1 C3 160.2(3) . . . . ?
B1 C9 Fe1 C3 39.1(6) . . . . ?
C8 C9 Fe1 C5 -167.4(4) . . . . ?
C10 C9 Fe1 C5 75.3(4) . . . . ?
B1 C9 Fe1 C5 -45.8(6) . . . . ?
C8 C9 Fe1 C1 -48.9(7) . . . . ?
C10 C9 Fe1 C1 -166.2(5) . . . . ?
B1 C9 Fe1 C1 72.7(7) . . . . ?
C8 C9 Fe1 C7 81.2(4) . . . . ?
C10 C9 Fe1 C7 -36.2(4) . . . . ?
B1 C9 Fe1 C7 -157.3(6) . . . . ?
C8 C9 Fe1 C4 -126.0(4) . . . . ?
C10 C9 Fe1 C4 116.7(4) . . . . ?
B1 C9 Fe1 C4 -4.4(5) . . . . ?
C10 C7 Fe1 C6 118.5(5) . . . . ?
C10 C7 Fe1 C8 81.5(4) . . . . ?
C6 C7 Fe1 C8 -37.0(3) . . . . ?
C10 C7 Fe1 C2 -124.0(4) . . . . ?
C6 C7 Fe1 C2 117.5(4) . . . . ?
C6 C7 Fe1 C10 -118.5(5) . . . . ?
C10 C7 Fe1 C3 167.5(7) . . . . ?
C6 C7 Fe1 C3 49.0(10) . . . . ?
C10 C7 Fe1 C5 -82.6(4) . . . . ?
C6 C7 Fe1 C5 159.0(3) . . . . ?
C10 C7 Fe1 C1 -164.1(4) . . . . ?
C6 C7 Fe1 C1 77.4(4) . . . . ?
C10 C7 Fe1 C9 37.8(4) . . . . ?
C6 C7 Fe1 C9 -80.7(4) . . . . ?
C10 C7 Fe1 C4 -51.4(7) . . . . ?
C6 C7 Fe1 C4 -169.9(4) . . . . ?
C5 C4 Fe1 C6 160.7(7) . . . . ?
C3 C4 Fe1 C6 42.2(9) . . . . ?
B2 C4 Fe1 C6 -78.8(9) . . . . ?
C5 C4 Fe1 C8 -165.6(3) . . . . ?
C3 C4 Fe1 C8 75.9(4) . . . . ?
B2 C4 Fe1 C8 -45.1(6) . . . . ?
C5 C4 Fe1 C2 37.0(3) . . . . ?
C3 C4 Fe1 C2 -81.6(4) . . . . ?
B2 C4 Fe1 C2 157.4(5) . . . . ?
C5 C4 Fe1 C10 -80.1(4) . . . . ?
C3 C4 Fe1 C10 161.3(3) . . . . ?
B2 C4 Fe1 C10 40.3(6) . . . . ?
C5 C4 Fe1 C3 118.6(5) . . . . ?
B2 C4 Fe1 C3 -121.0(6) . . . . ?
C3 C4 Fe1 C5 -118.6(5) . . . . ?
B2 C4 Fe1 C5 120.4(6) . . . . ?
C5 C4 Fe1 C1 80.7(4) . . . . ?
C3 C4 Fe1 C1 -37.9(4) . . . . ?
B2 C4 Fe1 C1 -158.9(5) . . . . ?
C5 C4 Fe1 C9 -124.3(3) . . . . ?
C3 C4 Fe1 C9 117.2(4) . . . . ?
B2 C4 Fe1 C9 -3.8(5) . . . . ?
C5 C4 Fe1 C7 -44.1(6) . . . . ?
C3 C4 Fe1 C7 -162.7(5) . . . . ?
B2 C4 Fe1 C7 76.3(7) . . . . ?
O3 B1 O1 C45 -66.4(10) . . . . ?
C9 B1 O1 C45 119.5(7) . . . . ?
C46 C45 O1 B1 3.6(10) . . . . ?
C47 C45 O1 B1 -172.0(7) . . . . ?
O4 B2 O2 C25 -26.0(10) . . . . ?
C4 B2 O2 C25 156.9(5) . . . . ?
C27 C25 O2 B2 151.2(6) . . . . ?
C26 C25 O2 B2 -33.9(8) . . . . ?
O1 B1 O3 C35 23.0(9) . . . . ?
C9 B1 O3 C35 -162.9(5) . . . . ?
C36 C35 O3 B1 47.3(7) . . . . ?
C37 C35 O3 B1 -138.6(5) . . . . ?
O2 B2 O4 C15 21.3(10) . . . . ?
C4 B2 O4 C15 -161.4(5) . . . . ?
C17 C15 O4 B2 42.3(8) . . . . ?
C16 C15 O4 B2 -147.1(5) . . . . ?
C56 C56 C57 C55 -175.7(7) 2_656 . . . ?
